data_9005243
loop_
_publ_author_name
'Libowitzky, E.'
'Giester, G.'
'Tillmanns, E.'

_publ_section_title
;
 The crystal structure of jankovicite, Tl5Sb9(As,Sb)4S22
;
_journal_name_full 'European Journal of Mineralogy'
_journal_page_first 479
_journal_page_last 487
_journal_volume 7
_journal_year 1995
_chemical_formula_sum 'As1.467 S11 Sb5.033 Tl2.5'
_chemical_name_mineral Jankovicite
_space_group_IT_number 2
_symmetry_space_group_name_Hall '-P 1'
_symmetry_space_group_name_H-M 'P -1'
_cell_angle_alpha 103.81
_cell_angle_beta 91.81
_cell_angle_gamma 109.51
_cell_formula_units_Z 2
_cell_length_a 7.393
_cell_length_b 8.711
_cell_length_c 17.58
_cell_volume 1028.616
_database_code_amcsd 0006589
_exptl_crystal_density_diffrn 5.122
_cod_original_formula_sum 'Tl2.5 Sb5.033 As1.467 S11'
_cod_database_code 9005243

loop_
_space_group_symop_operation_xyz
x,y,z
-x,-y,-z

loop_
_atom_site_aniso_label
_atom_site_aniso_U_11
_atom_site_aniso_U_22
_atom_site_aniso_U_33
_atom_site_aniso_U_12
_atom_site_aniso_U_13
_atom_site_aniso_U_23
Tl1 0.02400 0.03380 0.04530 0.00470 0.00180 0.00460
Tl2 0.03360 0.05050 0.04620 0.00670 -0.00550 0.00080
Tl3 0.02890 0.03370 0.04400 0.00510 0.00110 0.00460
Sb1_1 0.01700 0.02800 0.02500 0.00200 -0.00160 0.00160
Sb2_1 0.02550 0.02370 0.02200 0.00660 0.00170 0.00410
Sb3 0.01920 0.02600 0.01980 0.00190 -0.00150 0.00280
Sb4 0.02690 0.02320 0.02590 0.00430 -0.00120 0.00260
Sb5 0.01850 0.04150 0.02880 0.00690 -0.00030 -0.00160
As1 0.02320 0.02250 0.02700 0.00350 -0.00070 0.00300
Sb1_2 0.02320 0.02250 0.02700 0.00350 -0.00070 0.00300
As2 0.02340 0.02180 0.02560 0.00420 -0.00100 0.00280
Sb2_2 0.02340 0.02180 0.02560 0.00420 -0.00100 0.00280
S1 0.01900 0.02800 0.02300 0.00030 -0.00300 0.00430
S2 0.01700 0.02400 0.02200 0.00180 -0.00200 0.00160
S3 0.02100 0.02200 0.03400 0.00390 0.00100 0.00530
S4 0.02300 0.02900 0.02100 0.00700 0.00200 0.00530
S5 0.01900 0.02300 0.02400 0.00260 0.00100 0.00100
S6 0.03300 0.02300 0.02300 0.00500 0.00100 0.00160
S7 0.03100 0.05000 0.05300 0.01300 0.01300 0.01400
S8 0.03500 0.03800 0.02400 -0.00800 -0.00400 0.00300
S9 0.02200 0.02700 0.01700 0.00200 0.00000 0.00150
S10 0.02200 0.02200 0.02200 0.00350 -0.00100 0.00070
S11 0.02300 0.02500 0.01800 0.00340 0.00300 0.00130

loop_
_atom_site_label
_atom_site_fract_x
_atom_site_fract_y
_atom_site_fract_z
_atom_site_occupancy
_atom_site_U_iso_or_equiv
Tl1 0.31200 0.25070 0.37680 1.00000 0.03690
Tl2 0.76210 0.35380 0.81180 1.00000 0.04790
Tl3 0.20850 0.06960 0.02660 0.50000 0.03810
Sb1_1 0.29860 0.07340 0.01770 0.50000 0.02590
Sb2_1 0.71110 0.22530 0.19070 1.00000 0.02470
Sb3 0.58610 0.20990 0.59030 1.00000 0.02390
Sb4 0.23790 0.17890 0.79540 1.00000 0.02730
Sb5 0.84060 0.20380 0.40620 1.00000 0.03260
As1 0.74230 0.44740 0.02620 0.80000 0.02610
Sb1_2 0.74230 0.44740 0.02620 0.20000 0.02610
As2 0.13210 0.32860 0.61230 0.66667 0.02530
Sb2_2 0.13210 0.32860 0.61230 0.33333 0.02530
S1 0.98920 0.14320 0.68900 1.00000 0.02580
S2 0.27530 0.03800 0.51130 1.00000 0.02340
S3 0.96850 0.10330 0.20180 1.00000 0.02710
S4 0.91570 0.31900 0.08570 1.00000 0.02500
S5 0.44590 0.42570 0.67380 1.00000 0.02410
S6 0.07380 0.27320 0.90870 1.00000 0.02820
S7 0.51120 0.59700 0.90380 1.00000 0.04480
S8 0.51050 0.06700 0.90870 1.00000 0.03860
S9 0.55920 0.03950 0.31130 1.00000 0.02470
S10 0.96810 0.45450 0.32100 1.00000 0.02420
S11 0.30070 0.61220 0.50720 1.00000 0.02410

loop_
_cod_changelog_entry_id
_cod_changelog_entry_author
_cod_changelog_entry_date
_cod_changelog_entry_text
1
;cod-tools version 3.10.1
Id: cif_fix_AMCSD_atom_labels 10224 2024-08-07 11:09:31Z saulius
;
2024-08-07T19:39:26+03:00
;Changed the following '_atom_site_label' values:
the first duplicated label 'Sb1'  converted to 'Sb1_1'
duplicated label 'Sb1' at index 9 converted to 'Sb1_2'
the first duplicated label 'Sb2'  converted to 'Sb2_1'
duplicated label 'Sb2' at index 11 converted to 'Sb2_2'
;

loop_
_cod_related_entry_id
_cod_related_entry_database
_cod_related_entry_code
1 AMCSD 0006589
